data_7206052
loop_
_publ_author_name
'Zhu, Lingyan'
'Agarwal, Arun'
'Lai, Jinfeng'
'Al-Kaysi, Rabih O.'
'Tham, Fook S.'
'Ghaddar, Tarek'
'Mueller, Leonard'
'Bardeen, Christopher J.'

_publ_section_title
;
 Solid-state photochemical and photomechanical properties of molecular
 crystal nanorods composed of anthracene ester derivatives
;
_journal_issue 17
_journal_name_full 'Journal of Materials Chemistry'
_journal_page_first 6258
_journal_paper_doi 10.1039/c1jm10228a
_journal_volume 21
_journal_year 2011
_chemical_formula_sum 'C19 H18 O2'
_chemical_formula_weight 278.33
_chemical_name_systematic
;
?
;
_space_group_IT_number 14
_symmetry_cell_setting monoclinic
_symmetry_space_group_name_Hall '-P 2ybc'
_symmetry_space_group_name_H-M 'P 1 21/c 1'
_atom_sites_solution_hydrogens geom
_atom_sites_solution_primary direct
_atom_sites_solution_secondary difmap
_audit_creation_method SHELXL-97
_cell_angle_alpha 90.00
_cell_angle_beta 97.331(5)
_cell_angle_gamma 90.00
_cell_formula_units_Z 4
_cell_length_a 9.783(3)
_cell_length_b 8.098(3)
_cell_length_c 19.488(6)
_cell_measurement_reflns_used 4476
_cell_measurement_temperature 296(2)
_cell_measurement_theta_max 23.64
_cell_measurement_theta_min 2.73
_cell_volume 1531.3(9)
_computing_cell_refinement 'Bruker SAINT'
_computing_data_collection 'Bruker APEX2'
_computing_data_reduction 'Bruker SAINT'
_computing_molecular_graphics 'Bruker SHELXTL'
_computing_publication_material 'Bruker SHELXTL'
_computing_structure_refinement 'SHELXL-97 (Sheldrick, 2008)'
_computing_structure_solution 'SHELXS-97 (Sheldrick, 2008)'
_diffrn_ambient_temperature 296(2)
_diffrn_measured_fraction_theta_full 1.000
_diffrn_measured_fraction_theta_max 1.000
_diffrn_measurement_device_type 'Bruker APEX-II CCD'
_diffrn_measurement_method '\f and \w scans'
_diffrn_radiation_monochromator graphite
_diffrn_radiation_source 'Normal-focus sealed tube'
_diffrn_radiation_type MoK\a
_diffrn_radiation_wavelength 0.71073
_diffrn_reflns_av_R_equivalents 0.0223
_diffrn_reflns_av_sigmaI/netI 0.0149
_diffrn_reflns_limit_h_max 11
_diffrn_reflns_limit_h_min -11
_diffrn_reflns_limit_k_max 9
_diffrn_reflns_limit_k_min -9
_diffrn_reflns_limit_l_max 23
_diffrn_reflns_limit_l_min -23
_diffrn_reflns_number 16430
_diffrn_reflns_theta_full 25.68
_diffrn_reflns_theta_max 25.68
_diffrn_reflns_theta_min 2.10
_exptl_absorpt_coefficient_mu 0.077
_exptl_absorpt_correction_T_max 0.9814
_exptl_absorpt_correction_T_min 0.9742
_exptl_absorpt_correction_type multi-scan
_exptl_absorpt_process_details 'Bruker SADABS'
_exptl_crystal_colour 'light yellow'
_exptl_crystal_density_diffrn 1.207
_exptl_crystal_density_meas ?
_exptl_crystal_density_method 'not measured'
_exptl_crystal_description 'prism frag'
_exptl_crystal_F_000 592
_exptl_crystal_size_max 0.34
_exptl_crystal_size_mid 0.33
_exptl_crystal_size_min 0.25
_refine_diff_density_max 0.122
_refine_diff_density_min -0.134
_refine_diff_density_rms 0.028
_refine_ls_extinction_method none
_refine_ls_goodness_of_fit_ref 1.016
_refine_ls_hydrogen_treatment constr
_refine_ls_matrix_type full
_refine_ls_number_parameters 247
_refine_ls_number_reflns 2898
_refine_ls_number_restraints 178
_refine_ls_restrained_S_all 1.010
_refine_ls_R_factor_all 0.0588
_refine_ls_R_factor_gt 0.0401
_refine_ls_shift/su_max 0.000
_refine_ls_shift/su_mean 0.000
_refine_ls_structure_factor_coef Fsqd
_refine_ls_weighting_details 'calc w=1/[\s^2^(Fo^2^)+(0.0615P)^2^+0.1911P] where P=(Fo^2^+2Fc^2^)/3'
_refine_ls_weighting_scheme calc
_refine_ls_wR_factor_gt 0.1095
_refine_ls_wR_factor_ref 0.1279
_reflns_number_gt 2002
_reflns_number_total 2898
_reflns_threshold_expression >2sigma(I)
_cod_data_source_file c1jm10228a.txt
_cod_data_source_block cb24_0m
_cod_depositor_comments
;
The following automatic conversions were performed:
'_symmetry_cell_setting' value 'Monoclinic' changed to 'monoclinic'
according to '/home/saulius/struct/CIF-dictionaries/cif_core.dic'
dictionary named 'cif_core.dic' version 2.4.1 from 2010-06-29.

Automatic conversion script
Id: cif_fix_enum 1555 2011-01-17 13:19:09Z saulius 

The following automatic conversions were performed:

'_exptl_crystal_density_meas' value 'not measured' was changed to '?'
- the value is perceived as not measured.

Automatic conversion script
Id: cif_fix_values 3008 2015-01-20 13:52:24Z robertas 
;
_cod_original_sg_symbol_H-M P2(1)/c
_cod_database_code 7206052

loop_
_symmetry_equiv_pos_as_xyz
'x, y, z'
'-x, y+1/2, -z+1/2'
'-x, -y, -z'
'x, -y-1/2, z-1/2'

loop_
_atom_site_label
_atom_site_type_symbol
_atom_site_fract_x
_atom_site_fract_y
_atom_site_fract_z
_atom_site_U_iso_or_equiv
_atom_site_adp_type
_atom_site_occupancy
_atom_site_symmetry_multiplicity
_atom_site_calc_flag
_atom_site_refinement_flags
_atom_site_disorder_assembly
_atom_site_disorder_group
C1 C 0.07640(18) 0.7127(2) 0.18989(8) 0.0764(4) Uani 1 1 d . . .
H1A H 0.1363 0.6589 0.2235 0.092 Uiso 1 1 calc R . .
C2 C -0.0242(2) 0.8088(2) 0.20931(9) 0.0881(5) Uani 1 1 d . . .
H2A H -0.0326 0.8198 0.2561 0.106 Uiso 1 1 calc R . .
C3 C -0.1167(2) 0.8927(2) 0.16041(9) 0.0861(5) Uani 1 1 d . . .
H3A H -0.1854 0.9588 0.1749 0.103 Uiso 1 1 calc R . .
C4 C -0.10583(16) 0.87733(19) 0.09231(8) 0.0735(4) Uani 1 1 d . . .
H4A H -0.1678 0.9330 0.0602 0.088 Uiso 1 1 calc R . .
C5 C 0.12893(17) 0.6552(2) -0.09613(8) 0.0759(4) Uani 1 1 d . . .
H5A H 0.0682 0.7125 -0.1282 0.091 Uiso 1 1 calc R . .
C6 C 0.2283(2) 0.5634(2) -0.11823(9) 0.0880(5) Uani 1 1 d . . .
H6A H 0.2357 0.5573 -0.1653 0.106 Uiso 1 1 calc R . .
C7 C 0.32185(18) 0.4758(2) -0.07035(10) 0.0886(5) Uani 1 1 d . . .
H7A H 0.3908 0.4126 -0.0862 0.106 Uiso 1 1 calc R . .
C8 C 0.31233(16) 0.4826(2) -0.00164(9) 0.0773(4) Uani 1 1 d . . .
H8A H 0.3748 0.4235 0.0290 0.093 Uiso 1 1 calc R . .
C9 C 0.19487(14) 0.59279(17) 0.09554(7) 0.0628(4) Uani 1 1 d . A .
C10 C 0.01145(15) 0.76237(17) -0.00103(7) 0.0645(4) Uani 1 1 d . . .
H10A H -0.0506 0.8177 -0.0332 0.077 Uiso 1 1 calc R . .
C4A C -0.00162(14) 0.77790(16) 0.06865(7) 0.0605(4) Uani 1 1 d . . .
C8A C 0.20841(14) 0.57854(17) 0.02454(7) 0.0622(4) Uani 1 1 d . . .
C9A C 0.09293(14) 0.69197(17) 0.11850(7) 0.0604(4) Uani 1 1 d . . .
C10A C 0.11420(14) 0.66697(17) -0.02459(7) 0.0620(4) Uani 1 1 d . . .
C11 C 0.29356(17) 0.5024(2) 0.14757(8) 0.0762(4) Uani 1 1 d DU . .
O1 O 0.3779(4) 0.5695(5) 0.1885(2) 0.1295(15) Uani 0.776(5) 1 d PDU A 1
O2 O 0.2627(6) 0.3430(4) 0.1471(4) 0.0867(17) Uani 0.776(5) 1 d PDU A 1
C12 C 0.3526(9) 0.2386(8) 0.1951(3) 0.0973(16) Uani 0.776(5) 1 d PDU A 1
H12A H 0.3320 0.2542 0.2420 0.117 Uiso 0.776(5) 1 calc PR A 1
H12B H 0.4485 0.2671 0.1935 0.117 Uiso 0.776(5) 1 calc PR A 1
C13 C 0.3269(4) 0.0641(3) 0.17321(16) 0.0980(9) Uani 0.776(5) 1 d PDU A 1
H13A H 0.3758 -0.0073 0.2080 0.118 Uiso 0.776(5) 1 calc PR A 1
H13C H 0.2293 0.0415 0.1721 0.118 Uiso 0.776(5) 1 calc PR A 1
C14 C 0.3679(3) 0.0202(5) 0.10592(17) 0.0994(9) Uani 0.776(5) 1 d PDU A 1
H14A H 0.3353 0.1057 0.0730 0.119 Uiso 0.776(5) 1 calc PR A 1
H14B H 0.3216 -0.0816 0.0904 0.119 Uiso 0.776(5) 1 calc PR A 1
C15 C 0.5187(4) -0.0019(10) 0.1043(3) 0.179(3) Uani 0.776(5) 1 d PDU A 1
H15A H 0.5360 -0.0201 0.0575 0.269 Uiso 0.776(5) 1 calc PR A 1
H15B H 0.5506 -0.0954 0.1322 0.269 Uiso 0.776(5) 1 calc PR A 1
H15C H 0.5668 0.0954 0.1222 0.269 Uiso 0.776(5) 1 calc PR A 1
O1D O 0.4139(8) 0.5354(16) 0.1637(6) 0.094(3) Uani 0.224(5) 1 d PDU A 2
O2D O 0.2599(17) 0.3502(14) 0.1619(14) 0.069(3) Uani 0.224(5) 1 d PDU A 2
C12D C 0.343(3) 0.245(3) 0.2118(9) 0.095(4) Uani 0.224(5) 1 d PDU A 2
H12C H 0.2855 0.1797 0.2383 0.114 Uiso 0.224(5) 1 calc PR A 2
H12D H 0.4061 0.3105 0.2434 0.114 Uiso 0.224(5) 1 calc PR A 2
C13D C 0.4194(18) 0.139(2) 0.1685(5) 0.140(5) Uani 0.224(5) 1 d PDU A 2
H13B H 0.5119 0.1646 0.1899 0.168 Uiso 0.224(5) 1 calc PR A 2
H13D H 0.3998 0.0333 0.1889 0.168 Uiso 0.224(5) 1 calc PR A 2
C14D C 0.454(3) 0.0790(12) 0.1054(7) 0.128(5) Uani 0.224(5) 1 d PDU A 2
H14C H 0.5474 0.1154 0.1034 0.154 Uiso 0.224(5) 1 calc PR A 2
H14D H 0.3965 0.1413 0.0701 0.154 Uiso 0.224(5) 1 calc PR A 2
C15D C 0.4486(18) -0.0932(12) 0.0802(8) 0.125(4) Uani 0.224(5) 1 d PDU A 2
H15D H 0.3621 -0.1127 0.0521 0.187 Uiso 0.224(5) 1 calc PR A 2
H15E H 0.4580 -0.1674 0.1189 0.187 Uiso 0.224(5) 1 calc PR A 2
H15F H 0.5226 -0.1113 0.0531 0.187 Uiso 0.224(5) 1 calc PR A 2

loop_
_atom_site_aniso_label
_atom_site_aniso_U_11
_atom_site_aniso_U_22
_atom_site_aniso_U_33
_atom_site_aniso_U_23
_atom_site_aniso_U_13
_atom_site_aniso_U_12
C1 0.0897(11) 0.0780(10) 0.0580(8) 0.0062(7) -0.0035(8) -0.0069(9)
C2 0.1063(13) 0.0968(13) 0.0610(9) -0.0085(9) 0.0103(9) -0.0029(11)
C3 0.0947(12) 0.0864(11) 0.0772(11) -0.0141(9) 0.0112(9) 0.0041(9)
C4 0.0791(10) 0.0668(9) 0.0722(10) 0.0002(7) 0.0004(7) 0.0039(8)
C5 0.0834(10) 0.0835(10) 0.0592(9) -0.0051(8) 0.0030(7) -0.0079(9)
C6 0.0939(12) 0.1023(13) 0.0688(10) -0.0159(9) 0.0147(9) -0.0174(10)
C7 0.0743(10) 0.0939(12) 0.1004(13) -0.0245(10) 0.0216(9) -0.0092(9)
C8 0.0634(9) 0.0777(10) 0.0894(12) -0.0073(8) 0.0036(8) -0.0039(8)
C9 0.0649(8) 0.0575(8) 0.0621(8) 0.0035(6) -0.0066(6) -0.0080(6)
C10 0.0702(9) 0.0621(8) 0.0578(8) 0.0057(6) -0.0047(6) -0.0014(7)
C4A 0.0664(8) 0.0546(7) 0.0584(8) 0.0026(6) 0.0005(6) -0.0068(6)
C8A 0.0586(8) 0.0592(8) 0.0667(9) -0.0027(6) -0.0001(6) -0.0105(6)
C9A 0.0670(8) 0.0555(8) 0.0560(8) 0.0019(6) -0.0020(6) -0.0096(6)
C10A 0.0659(8) 0.0609(8) 0.0571(8) 0.0004(6) 0.0000(6) -0.0126(7)
C11 0.0754(10) 0.0750(11) 0.0729(10) 0.0033(8) -0.0110(8) 0.0004(8)
O1 0.132(2) 0.0995(16) 0.133(3) -0.0113(18) -0.076(2) 0.0054(18)
O2 0.101(2) 0.0720(15) 0.080(3) 0.0079(11) -0.0170(15) 0.0160(13)
C12 0.124(3) 0.094(2) 0.068(3) 0.014(2) -0.007(2) 0.043(2)
C13 0.099(2) 0.0784(17) 0.116(2) 0.0316(15) 0.0148(16) 0.0119(14)
C14 0.101(2) 0.0767(19) 0.118(2) 0.0045(16) 0.0043(17) 0.0031(16)
C15 0.124(3) 0.228(8) 0.186(5) 0.026(5) 0.022(3) 0.058(4)
O1D 0.064(4) 0.107(8) 0.105(7) 0.022(5) -0.005(3) -0.022(4)
O2D 0.061(5) 0.072(5) 0.067(8) 0.023(5) -0.015(4) -0.011(4)
C12D 0.109(9) 0.105(8) 0.065(7) 0.027(5) -0.008(5) 0.012(6)
C13D 0.171(11) 0.139(10) 0.094(6) 0.012(6) -0.043(7) 0.076(8)
C14D 0.168(15) 0.084(7) 0.129(8) 0.008(6) 0.002(10) 0.014(9)
C15D 0.129(10) 0.080(6) 0.164(11) -0.004(6) 0.014(9) -0.004(6)

loop_
_atom_type_symbol
_atom_type_description
_atom_type_scat_dispersion_real
_atom_type_scat_dispersion_imag
_atom_type_scat_source
C C 0.0033 0.0016 'International Tables Vol C Tables 4.2.6.8 and 6.1.1.4'
H H 0.0000 0.0000 'International Tables Vol C Tables 4.2.6.8 and 6.1.1.4'
O O 0.0106 0.0060 'International Tables Vol C Tables 4.2.6.8 and 6.1.1.4'

loop_
_geom_angle_atom_site_label_1
_geom_angle_atom_site_label_2
_geom_angle_atom_site_label_3
_geom_angle
_geom_angle_site_symmetry_1
_geom_angle_site_symmetry_3
_geom_angle_publ_flag
C2 C1 C9A 121.24(15) . . ?
C2 C1 H1A 119.4 . . ?
C9A C1 H1A 119.4 . . ?
C1 C2 C3 121.34(16) . . ?
C1 C2 H2A 119.3 . . ?
C3 C2 H2A 119.3 . . ?
C4 C3 C2 119.87(17) . . ?
C4 C3 H3A 120.1 . . ?
C2 C3 H3A 120.1 . . ?
C3 C4 C4A 121.37(15) . . ?
C3 C4 H4A 119.3 . . ?
C4A C4 H4A 119.3 . . ?
C6 C5 C10A 121.42(16) . . ?
C6 C5 H5A 119.3 . . ?
C10A C5 H5A 119.3 . . ?
C5 C6 C7 120.19(16) . . ?
C5 C6 H6A 119.9 . . ?
C7 C6 H6A 119.9 . . ?
C8 C7 C6 120.79(17) . . ?
C8 C7 H7A 119.6 . . ?
C6 C7 H7A 119.6 . . ?
C7 C8 C8A 121.21(16) . . ?
C7 C8 H8A 119.4 . . ?
C8A C8 H8A 119.4 . . ?
C9A C9 C8A 121.39(12) . . ?
C9A C9 C11 119.23(13) . . ?
C8A C9 C11 119.37(14) . . ?
C4A C10 C10A 122.32(13) . . ?
C4A C10 H10A 118.8 . . ?
C10A C10 H10A 118.8 . . ?
C10 C4A C4 121.93(13) . . ?
C10 C4A C9A 119.20(13) . . ?
C4 C4A C9A 118.87(13) . . ?
C9 C8A C8 123.79(14) . . ?
C9 C8A C10A 118.77(13) . . ?
C8 C8A C10A 117.43(14) . . ?
C9 C9A C1 123.54(13) . . ?
C9 C9A C4A 119.15(13) . . ?
C1 C9A C4A 117.30(14) . . ?
C10 C10A C5 121.90(14) . . ?
C10 C10A C8A 119.14(13) . . ?
C5 C10A C8A 118.96(14) . . ?
O1 C11 O1D 33.3(5) . . ?
O1 C11 O2D 116.9(10) . . ?
O1D C11 O2D 114.4(10) . . ?
O1 C11 O2 125.6(4) . . ?
O1D C11 O2 115.5(7) . . ?
O2D C11 O2 13.0(16) . . ?
O1 C11 C9 123.8(2) . . ?
O1D C11 C9 126.1(6) . . ?
O2D C11 C9 116.4(8) . . ?
O2 C11 C9 110.1(3) . . ?
C11 O2 C12 116.0(5) . . ?
O2 C12 C13 107.4(5) . . ?
O2 C12 H12A 110.2 . . ?
C13 C12 H12A 110.2 . . ?
O2 C12 H12B 110.2 . . ?
C13 C12 H12B 110.2 . . ?
H12A C12 H12B 108.5 . . ?
C14 C13 C12 115.6(4) . . ?
C14 C13 H13A 108.4 . . ?
C12 C13 H13A 108.4 . . ?
C14 C13 H13C 108.4 . . ?
C12 C13 H13C 108.4 . . ?
H13A C13 H13C 107.4 . . ?
C13 C14 C15 115.7(4) . . ?
C13 C14 H14A 108.4 . . ?
C15 C14 H14A 108.4 . . ?
C13 C14 H14B 108.4 . . ?
C15 C14 H14B 108.4 . . ?
H14A C14 H14B 107.4 . . ?
C11 O2D C12D 123.7(17) . . ?
O2D C12D C13D 103.9(14) . . ?
O2D C12D H12C 111.0 . . ?
C13D C12D H12C 111.0 . . ?
O2D C12D H12D 111.0 . . ?
C13D C12D H12D 111.0 . . ?
H12C C12D H12D 109.0 . . ?
C14D C13D C12D 154.0(13) . . ?
C14D C13D H13B 98.0 . . ?
C12D C13D H13B 98.0 . . ?
C14D C13D H13D 98.0 . . ?
C12D C13D H13D 98.0 . . ?
H13B C13D H13D 103.7 . . ?
C13D C14D C15D 128.0(14) . . ?
C13D C14D H14C 105.3 . . ?
C15D C14D H14C 105.3 . . ?
C13D C14D H14D 105.3 . . ?
C15D C14D H14D 105.3 . . ?
H14C C14D H14D 106.0 . . ?
C14D C15D H15D 109.5 . . ?
C14D C15D H15E 109.5 . . ?
H15D C15D H15E 109.5 . . ?
C14D C15D H15F 109.5 . . ?
H15D C15D H15F 109.5 . . ?
H15E C15D H15F 109.5 . . ?

loop_
_geom_bond_atom_site_label_1
_geom_bond_atom_site_label_2
_geom_bond_distance
_geom_bond_site_symmetry_2
_geom_bond_publ_flag
C1 C2 1.346(2) . ?
C1 C9A 1.431(2) . ?
C1 H1A 0.9300 . ?
C2 C3 1.403(2) . ?
C2 H2A 0.9300 . ?
C3 C4 1.351(2) . ?
C3 H3A 0.9300 . ?
C4 C4A 1.421(2) . ?
C4 H4A 0.9300 . ?
C5 C6 1.337(2) . ?
C5 C10A 1.423(2) . ?
C5 H5A 0.9300 . ?
C6 C7 1.412(3) . ?
C6 H6A 0.9300 . ?
C7 C8 1.355(2) . ?
C7 H7A 0.9300 . ?
C8 C8A 1.425(2) . ?
C8 H8A 0.9300 . ?
C9 C9A 1.398(2) . ?
C9 C8A 1.411(2) . ?
C9 C11 1.499(2) . ?
C10 C4A 1.386(2) . ?
C10 C10A 1.391(2) . ?
C10 H10A 0.9300 . ?
C4A C9A 1.4332(19) . ?
C8A C10A 1.4331(19) . ?
C11 O1 1.202(3) . ?
C11 O1D 1.209(7) . ?
C11 O2D 1.314(8) . ?
C11 O2 1.325(4) . ?
O2 C12 1.468(3) . ?
C12 C13 1.488(7) . ?
C12 H12A 0.9700 . ?
C12 H12B 0.9700 . ?
C13 C14 1.463(4) . ?
C13 H13A 0.9700 . ?
C13 H13C 0.9700 . ?
C14 C15 1.491(5) . ?
C14 H14A 0.9700 . ?
C14 H14B 0.9700 . ?
C15 H15A 0.9600 . ?
C15 H15B 0.9600 . ?
C15 H15C 0.9600 . ?
O2D C12D 1.461(8) . ?
C12D C13D 1.472(11) . ?
C12D H12C 0.9700 . ?
C12D H12D 0.9700 . ?
C13D C14D 1.400(9) . ?
C13D H13B 0.9700 . ?
C13D H13D 0.9700 . ?
C14D C15D 1.477(9) . ?
C14D H14C 0.9700 . ?
C14D H14D 0.9700 . ?
C15D H15D 0.9600 . ?
C15D H15E 0.9600 . ?
C15D H15F 0.9600 . ?

loop_
_geom_torsion_atom_site_label_1
_geom_torsion_atom_site_label_2
_geom_torsion_atom_site_label_3
_geom_torsion_atom_site_label_4
_geom_torsion
_geom_torsion_site_symmetry_1
_geom_torsion_site_symmetry_2
_geom_torsion_site_symmetry_3
_geom_torsion_site_symmetry_4
_geom_torsion_publ_flag
C9A C1 C2 C3 -0.2(3) . . . . ?
C1 C2 C3 C4 0.2(3) . . . . ?
C2 C3 C4 C4A -0.3(3) . . . . ?
C10A C5 C6 C7 -0.2(3) . . . . ?
C5 C6 C7 C8 0.2(3) . . . . ?
C6 C7 C8 C8A -0.3(3) . . . . ?
C10A C10 C4A C4 179.17(13) . . . . ?
C10A C10 C4A C9A -0.5(2) . . . . ?
C3 C4 C4A C10 -179.37(14) . . . . ?
C3 C4 C4A C9A 0.3(2) . . . . ?
C9A C9 C8A C8 178.42(13) . . . . ?
C11 C9 C8A C8 -0.3(2) . . . . ?
C9A C9 C8A C10A -0.61(19) . . . . ?
C11 C9 C8A C10A -179.38(12) . . . . ?
C7 C8 C8A C9 -178.83(14) . . . . ?
C7 C8 C8A C10A 0.2(2) . . . . ?
C8A C9 C9A C1 -178.90(13) . . . . ?
C11 C9 C9A C1 -0.1(2) . . . . ?
C8A C9 C9A C4A 1.4(2) . . . . ?
C11 C9 C9A C4A -179.80(12) . . . . ?
C2 C1 C9A C9 -179.49(15) . . . . ?
C2 C1 C9A C4A 0.2(2) . . . . ?
C10 C4A C9A C9 -0.87(19) . . . . ?
C4 C4A C9A C9 179.43(12) . . . . ?
C10 C4A C9A C1 179.44(13) . . . . ?
C4 C4A C9A C1 -0.27(19) . . . . ?
C4A C10 C10A C5 -178.37(13) . . . . ?
C4A C10 C10A C8A 1.3(2) . . . . ?
C6 C5 C10A C10 179.84(15) . . . . ?
C6 C5 C10A C8A 0.1(2) . . . . ?
C9 C8A C10A C10 -0.77(19) . . . . ?
C8 C8A C10A C10 -179.86(13) . . . . ?
C9 C8A C10A C5 178.95(12) . . . . ?
C8 C8A C10A C5 -0.14(19) . . . . ?
C9A C9 C11 O1 -66.7(4) . . . . ?
C8A C9 C11 O1 112.1(3) . . . . ?
C9A C9 C11 O1D -107.5(7) . . . . ?
C8A C9 C11 O1D 71.2(7) . . . . ?
C9A C9 C11 O2D 93.3(14) . . . . ?
C8A C9 C11 O2D -87.9(14) . . . . ?
C9A C9 C11 O2 105.8(4) . . . . ?
C8A C9 C11 O2 -75.4(4) . . . . ?
O1 C11 O2 C12 -8.5(9) . . . . ?
O1D C11 O2 C12 28.6(10) . . . . ?
O2D C11 O2 C12 -60(4) . . . . ?
C9 C11 O2 C12 179.2(5) . . . . ?
C11 O2 C12 C13 -164.4(6) . . . . ?
O2 C12 C13 C14 66.0(7) . . . . ?
C12 C13 C14 C15 75.9(6) . . . . ?
O1 C11 O2D C12D -18(3) . . . . ?
O1D C11 O2D C12D 19(3) . . . . ?
O2 C11 O2D C12D 117(6) . . . . ?
C9 C11 O2D C12D -179.3(17) . . . . ?
C11 O2D C12D C13D -100(3) . . . . ?
O2D C12D C13D C14D -3(6) . . . . ?
C12D C13D C14D C15D -124(5) . . . . ?
